data_1562791
loop_
_publ_author_name
'Banerjee, Debasis'
'Plonka, Anna M.'
'Kim, Sun Jin'
'Xu, Wenqian'
'Parise, John B.'

_publ_section_title
;
 Synthesis, structural characterization and high pressure phase
 transitions of monolithium hydronium sulfate
;
_journal_name_full 'Journal of Solid State Chemistry'
_journal_page_first 181
_journal_page_last 185
_journal_paper_doi 10.1016/j.jssc.2012.08.061
_journal_volume 197
_journal_year 2013
_chemical_formula_moiety 'H3 Li O5 S'
_chemical_formula_sum 'H3 Li O5 S'
_chemical_formula_weight 122.02
_space_group_IT_number 33
_space_group_name_Hall 'P 2c -2n'
_space_group_name_H-M_alt 'P n a 21'
_symmetry_cell_setting orthorhombic
_symmetry_space_group_name_Hall 'P 2c -2n'
_symmetry_space_group_name_H-M 'P n a 21'
_atom_sites_solution_hydrogens geom
_atom_sites_solution_primary direct
_atom_sites_solution_secondary difmap
_audit_creation_method SHELXL-97
_cell_angle_alpha 90.00
_cell_angle_beta 90.00
_cell_angle_gamma 90.00
_cell_formula_units_Z 4
_cell_length_a 8.7785(12)
_cell_length_b 9.1297(12)
_cell_length_c 5.2799(7)
_cell_measurement_temperature 298(2)
_cell_volume 423.16(10)
_computing_cell_refinement 'SAINTPLUS (BRUKERAXS, 1998)'
_computing_data_collection 'SMART (BRUKERAXS, 1998)'
_computing_data_reduction 'SAINTPLUS (BRUKERAXS, 1998)'
_computing_structure_refinement 'SHELXL-97 (Sheldrick, 1997)'
_computing_structure_solution 'SHELXS-97 (Sheldrick, 1990)'
_diffrn_ambient_temperature 298(2)
_diffrn_measured_fraction_theta_full 0.996
_diffrn_measured_fraction_theta_max 0.996
_diffrn_radiation_monochromator graphite
_diffrn_radiation_source 'fine-focus sealed tube'
_diffrn_radiation_type MoK\a
_diffrn_radiation_wavelength 0.71073
_diffrn_reflns_av_R_equivalents 0.0436
_diffrn_reflns_av_sigmaI/netI 0.0362
_diffrn_reflns_limit_h_max 11
_diffrn_reflns_limit_h_min -9
_diffrn_reflns_limit_k_max 11
_diffrn_reflns_limit_k_min -11
_diffrn_reflns_limit_l_max 6
_diffrn_reflns_limit_l_min -6
_diffrn_reflns_number 2393
_diffrn_reflns_theta_full 26.72
_diffrn_reflns_theta_max 26.72
_diffrn_reflns_theta_min 3.22
_exptl_absorpt_coefficient_mu 0.660
_exptl_absorpt_correction_T_max 0.980
_exptl_absorpt_correction_T_min 0.924
_exptl_absorpt_correction_type multi-scan
_exptl_absorpt_process_details 'SADABS, Sheldrick (1998)'
_exptl_crystal_colour colorless
_exptl_crystal_density_diffrn 1.915
_exptl_crystal_density_method 'not measured'
_exptl_crystal_description plate
_exptl_crystal_F_000 248
_exptl_crystal_size_max 0.12
_exptl_crystal_size_mid 0.09
_exptl_crystal_size_min 0.03
_refine_diff_density_max 0.413
_refine_diff_density_min -0.469
_refine_diff_density_rms 0.089
_refine_ls_abs_structure_details 'Flack H D (1983), Acta Cryst. A39, 876-881'
_refine_ls_abs_structure_Flack 0.1(3)
_refine_ls_extinction_coef 0.050(10)
_refine_ls_extinction_expression Fc^*^=kFc[1+0.001xFc^2^\l^3^/sin(2\q)]^-1/4^
_refine_ls_extinction_method SHELXL
_refine_ls_goodness_of_fit_ref 1.098
_refine_ls_hydrogen_treatment mixed
_refine_ls_matrix_type full
_refine_ls_number_parameters 74
_refine_ls_number_reflns 863
_refine_ls_number_restraints 4
_refine_ls_restrained_S_all 1.102
_refine_ls_R_factor_all 0.0487
_refine_ls_R_factor_gt 0.0441
_refine_ls_shift/su_max 0.000
_refine_ls_shift/su_mean 0.000
_refine_ls_structure_factor_coef Fsqd
_refine_ls_weighting_details 'calc w=1/[\s^2^(Fo^2^)+(0.0686P)^2^+0.4249P] where P=(Fo^2^+2Fc^2^)/3'
_refine_ls_weighting_scheme calc
_refine_ls_wR_factor_gt 0.1168
_refine_ls_wR_factor_ref 0.1206
_reflns_number_gt 780
_reflns_number_total 863
_reflns_threshold_expression >2sigma(I)
_cod_data_source_file JSSC-2013-197-181.cif
_cod_data_source_block mhp199a1
_cod_database_code 1562791

loop_
_symmetry_equiv_pos_as_xyz
'x, y, z'
'-x, -y, z+1/2'
'x+1/2, -y+1/2, z'
'-x+1/2, y+1/2, z+1/2'

loop_
_atom_site_label
_atom_site_type_symbol
_atom_site_fract_x
_atom_site_fract_y
_atom_site_fract_z
_atom_site_U_iso_or_equiv
_atom_site_adp_type
_atom_site_occupancy
_atom_site_symmetry_multiplicity
_atom_site_calc_flag
_atom_site_refinement_flags
_atom_site_disorder_assembly
_atom_site_disorder_group
S1 S 0.79700(8) 0.08353(8) 0.7901(4) 0.0198(3) Uani 1 1 d . . .
O1 O 0.7289(5) 0.2185(4) 0.6965(8) 0.0501(11) Uani 1 1 d . . .
O2 O 0.7500(4) -0.0377(4) 0.6246(7) 0.0390(9) Uani 1 1 d . . .
O3 O 0.7437(5) 0.0546(4) 1.0498(7) 0.0371(9) Uani 1 1 d . . .
O4 O 0.9616(3) 0.0973(4) 0.7857(19) 0.0614(11) Uani 1 1 d . . .
Li1 Li 0.8216(7) -0.0865(6) 0.295(4) 0.0233(11) Uani 1 1 d . . .
OW1 O 0.9993(3) -0.2846(4) 0.7885(14) 0.0458(8) Uani 1 1 d D . .
H1 H 1.080(4) -0.332(6) 0.817(18) 0.069 Uiso 1 1 d D . .
H2 H 1.004(6) -0.196(3) 0.755(19) 0.069 Uiso 1 1 d D . .
H3 H 0.927(5) -0.338(6) 0.742(13) 0.069 Uiso 1 1 d D . .

loop_
_atom_site_aniso_label
_atom_site_aniso_U_11
_atom_site_aniso_U_22
_atom_site_aniso_U_33
_atom_site_aniso_U_23
_atom_site_aniso_U_13
_atom_site_aniso_U_12
S1 0.0201(5) 0.0192(5) 0.0202(5) 0.0004(6) -0.0010(6) 0.0018(3)
O1 0.091(3) 0.0224(18) 0.0372(18) 0.0037(15) -0.0060(19) 0.0201(17)
O2 0.051(2) 0.0272(17) 0.039(2) -0.0123(16) 0.0154(16) -0.0130(16)
O3 0.045(2) 0.0389(18) 0.0275(19) 0.0059(15) 0.0118(15) 0.0137(16)
O4 0.0208(14) 0.117(3) 0.0459(19) 0.000(4) -0.001(3) -0.0018(16)
Li1 0.024(3) 0.023(3) 0.023(3) 0.002(4) -0.005(6) 0.000(2)
OW1 0.0400(16) 0.0461(17) 0.051(2) -0.006(3) -0.007(3) 0.0016(12)

loop_
_atom_type_symbol
_atom_type_description
_atom_type_scat_dispersion_real
_atom_type_scat_dispersion_imag
_atom_type_scat_source
C C 0.0033 0.0016 'International Tables Vol C Tables 4.2.6.8 and 6.1.1.4'
H H 0.0000 0.0000 'International Tables Vol C Tables 4.2.6.8 and 6.1.1.4'
Li Li -0.0003 0.0001 'International Tables Vol C Tables 4.2.6.8 and 6.1.1.4'
O O 0.0106 0.0060 'International Tables Vol C Tables 4.2.6.8 and 6.1.1.4'
S S 0.1246 0.1234 'International Tables Vol C Tables 4.2.6.8 and 6.1.1.4'

loop_
_geom_angle_atom_site_label_1
_geom_angle_atom_site_label_2
_geom_angle_atom_site_label_3
_geom_angle
_geom_angle_site_symmetry_1
_geom_angle_site_symmetry_3
O4 S1 O1 109.3(3) . .
O4 S1 O2 109.6(3) . .
O1 S1 O2 108.7(3) . .
O4 S1 O3 110.3(4) . .
O1 S1 O3 109.7(2) . .
O2 S1 O3 109.2(2) . .
O4 S1 Li1 87.7(4) . .
O1 S1 Li1 99.7(2) . .
O2 S1 Li1 29.1(2) . .
O3 S1 Li1 136.9(2) . .
S1 O1 Li1 142.5(7) . 4_655
S1 O2 Li1 128.9(3) . .
S1 O3 Li1 128.7(5) . 1_556
S1 O4 Li1 171.7(5) . 2_755
O2 Li1 O4 111.4(9) . 2_754
O2 Li1 O1 113.0(7) . 4_644
O4 Li1 O1 100.2(4) 2_754 4_644
O2 Li1 O3 109.7(4) . 1_554
O4 Li1 O3 111.5(8) 2_754 1_554
O1 Li1 O3 110.7(9) 4_644 1_554
O2 Li1 S1 22.06(19) . .
O4 Li1 S1 96.8(7) 2_754 .
O1 Li1 S1 133.9(8) 4_644 .
O3 Li1 S1 102.0(4) 1_554 .

loop_
_geom_bond_atom_site_label_1
_geom_bond_atom_site_label_2
_geom_bond_distance
_geom_bond_site_symmetry_2
S1 O4 1.451(3) .
S1 O1 1.456(3) .
S1 O2 1.470(4) .
S1 O3 1.473(4) .
S1 Li1 3.048(18) .
O1 Li1 1.906(9) 4_655
O2 Li1 1.90(2) .
O3 Li1 1.950(14) 1_556
O4 Li1 1.906(7) 2_755
Li1 O4 1.906(7) 2_754
Li1 O1 1.906(9) 4_644
Li1 O3 1.950(14) 1_554

loop_
_geom_hbond_atom_site_label_D
_geom_hbond_atom_site_label_H
_geom_hbond_atom_site_label_A
_geom_hbond_distance_DH
_geom_hbond_distance_HA
_geom_hbond_distance_DA
_geom_hbond_angle_DHA
_geom_hbond_site_symmetry_A
OW1 H1 O2 0.85(2) 2.16(6) 2.868(5) 141(8) 3_545
OW1 H1 S1 0.85(2) 2.98(3) 3.779(3) 157(6) 3_545
OW1 H2 O4 0.83(2) 2.65(9) 3.177(9) 123(8) 2_754
OW1 H3 O3 0.84(2) 2.06(3) 2.880(5) 167(7) 4_644
